data_4001837
loop_
_publ_author_name
'Zeilinger, Michael'
'Baran, Volodymyr'
'van W\"ullen, Leo'
'H\"aussermann, Ulrich'
'F\"assler, Thomas F.'

_publ_section_title
;
 Stabilizing the Phase Li15Si4through Lithium--Aluminum Substitution in
 Li15--xAlxSi4(0.4 &lt;x&lt; 0.8)---Single Crystal X-ray Structure
 Determination of Li15Si4and Li14.37Al0.63Si4
;
_journal_issue 20
_journal_name_full 'Chemistry of Materials'
_journal_page_first 4113
_journal_paper_doi 10.1021/cm402721n
_journal_volume 25
_journal_year 2013
_chemical_formula_analytical 'Li15 Si4'
_chemical_formula_moiety 'Li15 Si4'
_chemical_formula_sum 'Li15 Si4'
_chemical_formula_weight 216.46
_chemical_melting_point ?
_chemical_name_common 'Lithium Silicide'
_chemical_name_systematic
; 
 ? 
;
_space_group_IT_number 220
_symmetry_cell_setting cubic
_symmetry_Int_Tables_number 220
_symmetry_space_group_name_Hall 'I -4bd 2c 3'
_symmetry_space_group_name_H-M 'I -4 3 d'
_atom_sites_solution_primary direct
_atom_sites_solution_secondary difmap
_audit_creation_method SHELXL-97
_cell_angle_alpha 90.00
_cell_angle_beta 90.00
_cell_angle_gamma 90.00
_cell_formula_units_Z 4
_cell_length_a 10.687(7)
_cell_length_b 10.687(7)
_cell_length_c 10.687(7)
_cell_measurement_reflns_used 4819
_cell_measurement_temperature 298(2)
_cell_measurement_theta_max 31.5787
_cell_measurement_theta_min 4.6721
_cell_volume 1220.6(14)
_citation_year 2013
_computing_cell_refinement 'SAINT Version 7.56a, Bruker AXS Inc., Madison, Wisconsin, USA, 2008. '
_computing_data_collection
;APEX suite of crystallographic software. APEX 2 Version 2008.4,
 Bruker AXS Inc., Madison, Wisconsin, USA, 2008.
;
_computing_data_reduction 'SAINT Version 7.56a, Bruker AXS Inc., Madison, Wisconsin, USA, 2008. '
_computing_molecular_graphics 'Diamond 3 (Crystal Impact 2011)'
_computing_publication_material 'SHELXL-97 (Sheldrick, 1997)'
_computing_structure_refinement 'SHELXL-97 (Sheldrick, 1997)'
_computing_structure_solution 'SHELXS-97 (Sheldrick, 1997)'
_diffrn_ambient_temperature 298(2)
_diffrn_detector 'CCD plate'
_diffrn_detector_area_resol_mean 16
_diffrn_measured_fraction_theta_full 1.000
_diffrn_measured_fraction_theta_max 1.000
_diffrn_measurement_device_type 'Bruker APEX-II CCD'
_diffrn_measurement_method 'phi- and omega-rotation'
_diffrn_radiation_monochromator graphite
_diffrn_radiation_source 'fine-focus sealed tube'
_diffrn_radiation_type MoK\a
_diffrn_radiation_wavelength 0.71073
_diffrn_reflns_av_R_equivalents 0.0294
_diffrn_reflns_av_sigmaI/netI 0.0079
_diffrn_reflns_limit_h_max 15
_diffrn_reflns_limit_h_min -15
_diffrn_reflns_limit_k_max 15
_diffrn_reflns_limit_k_min -15
_diffrn_reflns_limit_l_max 15
_diffrn_reflns_limit_l_min -15
_diffrn_reflns_number 9378
_diffrn_reflns_theta_full 31.44
_diffrn_reflns_theta_max 31.44
_diffrn_reflns_theta_min 4.67
_exptl_absorpt_coefficient_mu 0.418
_exptl_absorpt_correction_T_max 0.7465
_exptl_absorpt_correction_T_min 0.7141
_exptl_absorpt_correction_type multi-scan
_exptl_absorpt_process_details 'SADABS, Bruker, 2008b'
_exptl_crystal_colour 'metallic silver'
_exptl_crystal_density_diffrn 1.178
_exptl_crystal_density_meas ?
_exptl_crystal_density_method 'not measured'
_exptl_crystal_description block
_exptl_crystal_F_000 404
_exptl_crystal_size_max 0.2
_exptl_crystal_size_mid 0.2
_exptl_crystal_size_min 0.2
_refine_diff_density_max 0.124
_refine_diff_density_min -0.056
_refine_diff_density_rms 0.022
_refine_ls_abs_structure_details 'Flack H D (1983), Acta Cryst. A39, 876-881'
_refine_ls_abs_structure_Flack -0.17(18)
_refine_ls_extinction_method none
_refine_ls_goodness_of_fit_ref 1.195
_refine_ls_matrix_type full
_refine_ls_number_parameters 15
_refine_ls_number_reflns 343
_refine_ls_number_restraints 0
_refine_ls_restrained_S_all 1.195
_refine_ls_R_factor_all 0.0104
_refine_ls_R_factor_gt 0.0100
_refine_ls_shift/su_max 0.000
_refine_ls_shift/su_mean 0.000
_refine_ls_structure_factor_coef Fsqd
_refine_ls_weighting_details 'calc w=1/[\s^2^(Fo^2^)+(0.0162P)^2^+0.0000P] where P=(Fo^2^+2Fc^2^)/3'
_refine_ls_weighting_scheme calc
_refine_ls_wR_factor_gt 0.0267
_refine_ls_wR_factor_ref 0.0270
_reflns_number_gt 338
_reflns_number_total 343
_reflns_threshold_expression >2sigma(I)
_cod_data_source_file cm402721n_si_003.cif
_cod_data_source_block Li15Si4_298K
_cod_depositor_comments
;
The following automatic conversions were performed:

'_chemical_melting_point' value '-' was changed to '?' - the value is
undefined or not given.

Automatic conversion script
Id: cif_fix_values 1891 2012-01-12 08:04:46Z andrius 

The following automatic conversions were performed:

'_exptl_crystal_density_meas' value 'not measured' was changed to '?'
- the value is perceived as not measured.

Automatic conversion script
Id: cif_fix_values 3008 2015-01-20 13:52:24Z robertas 
;
_cod_original_cell_volume 1220.5(13)
_cod_database_code 4001837

loop_
_symmetry_equiv_pos_as_xyz
'x, y, z'
'-x+1/2, -y, z+1/2'
'-x, y+1/2, -z+1/2'
'x+1/2, -y+1/2, -z'
'z, x, y'
'z+1/2, -x+1/2, -y'
'-z+1/2, -x, y+1/2'
'-z, x+1/2, -y+1/2'
'y, z, x'
'-y, z+1/2, -x+1/2'
'y+1/2, -z+1/2, -x'
'-y+1/2, -z, x+1/2'
'y+1/4, x+1/4, z+1/4'
'-y+1/4, -x+3/4, z+3/4'
'y+3/4, -x+1/4, -z+3/4'
'-y+3/4, x+3/4, -z+1/4'
'x+1/4, z+1/4, y+1/4'
'-x+3/4, z+3/4, -y+1/4'
'-x+1/4, -z+3/4, y+3/4'
'x+3/4, -z+1/4, -y+3/4'
'z+1/4, y+1/4, x+1/4'
'z+3/4, -y+1/4, -x+3/4'
'-z+3/4, y+3/4, -x+1/4'
'-z+1/4, -y+3/4, x+3/4'
'x+1/2, y+1/2, z+1/2'
'-x+1, -y+1/2, z+1'
'-x+1/2, y+1, -z+1'
'x+1, -y+1, -z+1/2'
'z+1/2, x+1/2, y+1/2'
'z+1, -x+1, -y+1/2'
'-z+1, -x+1/2, y+1'
'-z+1/2, x+1, -y+1'
'y+1/2, z+1/2, x+1/2'
'-y+1/2, z+1, -x+1'
'y+1, -z+1, -x+1/2'
'-y+1, -z+1/2, x+1'
'y+3/4, x+3/4, z+3/4'
'-y+3/4, -x+5/4, z+5/4'
'y+5/4, -x+3/4, -z+5/4'
'-y+5/4, x+5/4, -z+3/4'
'x+3/4, z+3/4, y+3/4'
'-x+5/4, z+5/4, -y+3/4'
'-x+3/4, -z+5/4, y+5/4'
'x+5/4, -z+3/4, -y+5/4'
'z+3/4, y+3/4, x+3/4'
'z+5/4, -y+3/4, -x+5/4'
'-z+5/4, y+5/4, -x+3/4'
'-z+3/4, -y+5/4, x+5/4'

loop_
_atom_site_label
_atom_site_type_symbol
_atom_site_fract_x
_atom_site_fract_y
_atom_site_fract_z
_atom_site_U_iso_or_equiv
_atom_site_adp_type
_atom_site_occupancy
_atom_site_symmetry_multiplicity
_atom_site_calc_flag
_atom_site_refinement_flags
Si Si 0.292315(11) 0.292315(11) 0.292315(11) 0.01529(7) Uani 1 3 d S
Li1 Li 0.35029(8) 0.46189(10) 0.12560(9) 0.0269(2) Uani 1 1 d .
Li2 Li 0.5000 0.2500 0.1250 0.0298(4) Uani 1 4 d S

loop_
_atom_site_aniso_label
_atom_site_aniso_U_11
_atom_site_aniso_U_22
_atom_site_aniso_U_33
_atom_site_aniso_U_23
_atom_site_aniso_U_13
_atom_site_aniso_U_12
Si 0.01529(7) 0.01529(7) 0.01529(7) 0.00020(5) 0.00020(5) 0.00020(5)
Li1 0.0308(5) 0.0246(4) 0.0253(4) 0.0020(4) 0.0049(4) -0.0027(4)
Li2 0.0320(6) 0.0320(6) 0.0253(10) 0.000 0.000 0.000

loop_
_atom_type_symbol
_atom_type_description
_atom_type_scat_dispersion_real
_atom_type_scat_dispersion_imag
_atom_type_scat_source
Li Li -0.0003 0.0001 'International Tables Vol C Tables 4.2.6.8 and 6.1.1.4'
Si Si 0.0817 0.0704 'International Tables Vol C Tables 4.2.6.8 and 6.1.1.4'

loop_
_geom_angle_atom_site_label_1
_geom_angle_atom_site_label_2
_geom_angle_atom_site_label_3
_geom_angle
_geom_angle_site_symmetry_1
_geom_angle_site_symmetry_3
Li1 Si Li1 117.977(10) 9 .
Li1 Si Li1 117.977(10) 9 5
Li1 Si Li1 117.977(10) . 5
Li1 Si Li1 94.42(3) 9 20_455
Li1 Si Li1 128.54(3) . 20_455
Li1 Si Li1 69.80(4) 5 20_455
Li1 Si Li1 128.54(3) 9 24_554
Li1 Si Li1 69.80(4) . 24_554
Li1 Si Li1 94.42(3) 5 24_554
Li1 Si Li1 58.76(4) 20_455 24_554
Li1 Si Li1 69.80(4) 9 16_545
Li1 Si Li1 94.42(3) . 16_545
Li1 Si Li1 128.54(3) 5 16_545
Li1 Si Li1 58.76(4) 20_455 16_545
Li1 Si Li1 58.76(4) 24_554 16_545
Li1 Si Li1 113.95(3) 9 28_455
Li1 Si Li1 61.16(3) . 28_455
Li1 Si Li1 73.460(7) 5 28_455
Li1 Si Li1 141.14(3) 20_455 28_455
Li1 Si Li1 113.06(4) 24_554 28_455
Li1 Si Li1 154.66(4) 16_545 28_455
Li1 Si Li1 73.459(7) 9 32_545
Li1 Si Li1 113.95(3) . 32_545
Li1 Si Li1 61.16(3) 5 32_545
Li1 Si Li1 113.06(4) 20_455 32_545
Li1 Si Li1 154.66(4) 24_554 32_545
Li1 Si Li1 141.14(3) 16_545 32_545
Li1 Si Li1 56.24(3) 28_455 32_545
Li1 Si Li1 61.16(3) 9 36_554
Li1 Si Li1 73.460(7) . 36_554
Li1 Si Li1 113.95(3) 5 36_554
Li1 Si Li1 154.66(4) 20_455 36_554
Li1 Si Li1 141.14(3) 24_554 36_554
Li1 Si Li1 113.06(4) 16_545 36_554
Li1 Si Li1 56.24(3) 28_455 36_554
Li1 Si Li1 56.24(3) 32_545 36_554
Li1 Si Li2 171.99(2) 9 5
Li1 Si Li2 60.47(2) . 5
Li1 Si Li2 60.29(2) 5 5
Li1 Si Li2 92.14(2) 20_455 5
Li1 Si Li2 59.13(2) 24_554 5
Li1 Si Li2 117.75(2) 16_545 5
Li1 Si Li2 58.117(19) 28_455 5
Li1 Si Li2 99.711(18) 32_545 5
Li1 Si Li2 111.71(2) 36_554 5
Li1 Si Li2 60.29(2) 9 9
Li1 Si Li2 171.99(2) . 9
Li1 Si Li2 60.47(2) 5 9
Li1 Si Li2 59.13(2) 20_455 9
Li1 Si Li2 117.75(2) 24_554 9
Li1 Si Li2 92.13(2) 16_545 9
Li1 Si Li2 111.71(2) 28_455 9
Li1 Si Li2 58.117(19) 32_545 9
Li1 Si Li2 99.710(18) 36_554 9
Li2 Si Li2 120.0 5 9
Li1 Si Li2 60.47(2) 9 .
Li1 Si Li2 60.29(2) . .
Li1 Si Li2 171.99(2) 5 .
Li1 Si Li2 117.74(2) 20_455 .
Li1 Si Li2 92.13(2) 24_554 .
Li1 Si Li2 59.13(2) 16_545 .
Li1 Si Li2 99.710(18) 28_455 .
Li1 Si Li2 111.71(2) 32_545 .
Li1 Si Li2 58.117(19) 36_554 .
Li2 Si Li2 120.0 5 .
Li2 Si Li2 120.0 9 .
Si Li1 Li1 171.15(3) . 7_564
Si Li1 Li1 124.42(5) . 10_655
Li1 Li1 Li1 60.0 7_564 10_655
Si Li1 Si 127.96(4) . 39_454
Li1 Li1 Si 60.621(19) 7_564 39_454
Li1 Li1 Si 60.620(19) 10_655 39_454
Si Li1 Li2 64.69(3) . .
Li1 Li1 Li2 123.760(19) 7_564 .
Li1 Li1 Li2 95.82(3) 10_655 .
Si Li1 Li2 63.30(2) 39_454 .
Si Li1 Li2 64.58(2) . 5
Li1 Li1 Li2 106.63(3) 7_564 5
Li1 Li1 Li2 120.52(2) 10_655 5
Si Li1 Li2 165.68(4) 39_454 5
Li2 Li1 Li2 128.35(4) . 5
Si Li1 Li1 63.36(4) . 28_455
Li1 Li1 Li1 113.92(4) 7_564 28_455
Li1 Li1 Li1 73.52(3) 10_655 28_455
Si Li1 Li1 129.35(2) 39_454 28_455
Li2 Li1 Li1 103.97(5) . 28_455
Li2 Li1 Li1 59.993(18) 5 28_455
Si Li1 Si 112.27(3) . 28_455
Li1 Li1 Si 61.880(16) 7_564 28_455
Li1 Li1 Si 61.879(16) 10_655 28_455
Si Li1 Si 112.52(4) 39_454 28_455
Li2 Li1 Si 151.96(3) . 28_455
Li2 Li1 Si 61.81(2) 5 28_455
Li1 Li1 Si 55.48(4) 28_455 28_455
Si Li1 Li1 56.80(4) . 24_554
Li1 Li1 Li1 118.29(6) 7_564 24_554
Li1 Li1 Li1 176.48(5) 10_655 24_554
Si Li1 Li1 121.74(4) 39_454 24_554
Li2 Li1 Li1 87.67(5) . 24_554
Li2 Li1 Li1 56.47(3) 5 24_554
Li1 Li1 Li1 105.22(3) 28_455 24_554
Si Li1 Li1 114.66(4) 28_455 24_554
Si Li1 Li1 97.93(5) . 46_454
Li1 Li1 Li1 86.04(5) 7_564 46_454
Li1 Li1 Li1 114.01(4) 10_655 46_454
Si Li1 Li1 53.40(3) 39_454 46_454
Li2 Li1 Li1 56.71(4) . 46_454
Li2 Li1 Li1 122.89(3) 5 46_454
Li1 Li1 Li1 158.87(8) 28_455 46_454
Si Li1 Li1 145.65(5) 28_455 46_454
Li1 Li1 Li1 68.35(4) 24_554 46_454
Si Li1 Li1 56.39(2) . 36_554
Li1 Li1 Li1 129.52(5) 7_564 36_554
Li1 Li1 Li1 69.84(5) 10_655 36_554
Si Li1 Li1 90.95(3) 39_454 36_554
Li2 Li1 Li1 54.08(2) . 36_554
Li2 Li1 Li1 102.86(4) 5 36_554
Li1 Li1 Li1 51.75(4) 28_455 36_554
Si Li1 Li1 99.90(4) 28_455 36_554
Li1 Li1 Li1 112.10(5) 24_554 36_554
Li1 Li1 Li1 110.62(6) 46_454 36_554
Si Li1 Li1 116.52(5) . 30_455
Li1 Li1 Li1 54.73(4) 7_564 30_455
Li1 Li1 Li1 100.21(4) 10_655 30_455
Si Li1 Li1 112.03(3) 39_454 30_455
Li2 Li1 Li1 157.73(4) . 30_455
Li2 Li1 Li1 53.86(3) 5 30_455
Li1 Li1 Li1 95.38(5) 28_455 30_455
Si Li1 Li1 50.15(3) 28_455 30_455
Li1 Li1 Li1 76.56(3) 24_554 30_455
Li1 Li1 Li1 102.26(3) 46_454 30_455
Li1 Li1 Li1 146.94(5) 36_554 30_455
Li1 Li2 Li1 90.0 39_454 .
Li1 Li2 Li1 179.74(4) 39_454 16_545
Li1 Li2 Li1 90.0 . 16_545
Li1 Li2 Li1 90.0 39_454 26_554
Li1 Li2 Li1 179.74(4) . 26_554
Li1 Li2 Li1 90.0 16_545 26_554
Li1 Li2 Li1 66.82(3) 39_454 36_554
Li1 Li2 Li1 72.06(2) . 36_554
Li1 Li2 Li1 113.43(3) 16_545 36_554
Li1 Li2 Li1 107.70(4) 26_554 36_554
Li1 Li2 Li1 113.43(3) 39_454 9
Li1 Li2 Li1 107.70(4) . 9
Li1 Li2 Li1 66.82(3) 16_545 9
Li1 Li2 Li1 72.06(2) 26_554 9
Li1 Li2 Li1 60.01(4) 36_554 9
Li1 Li2 Li1 72.06(2) 39_454 23_545
Li1 Li2 Li1 113.42(3) . 23_545
Li1 Li2 Li1 107.70(4) 16_545 23_545
Li1 Li2 Li1 66.82(3) 26_554 23_545
Li1 Li2 Li1 138.58(2) 36_554 23_545
Li1 Li2 Li1 138.58(2) 9 23_545
Li1 Li2 Li1 107.70(4) 39_454 46_454
Li1 Li2 Li1 66.82(3) . 46_454
Li1 Li2 Li1 72.06(2) 16_545 46_454
Li1 Li2 Li1 113.43(3) 26_554 46_454
Li1 Li2 Li1 138.58(2) 36_554 46_454
Li1 Li2 Li1 138.58(2) 9 46_454
Li1 Li2 Li1 60.01(4) 23_545 46_454
Li1 Li2 Si 57.57(2) 39_454 26_554
Li1 Li2 Si 124.776(18) . 26_554
Li1 Li2 Si 122.626(18) 16_545 26_554
Li1 Li2 Si 55.03(2) 26_554 26_554
Li1 Li2 Si 54.95(2) 36_554 26_554
Li1 Li2 Si 60.08(2) 9 26_554
Li1 Li2 Si 98.385(18) 23_545 26_554
Li1 Li2 Si 158.015(19) 46_454 26_554
Li1 Li2 Si 122.625(18) 39_454 .
Li1 Li2 Si 55.03(2) . .
Li1 Li2 Si 57.57(2) 16_545 .
Li1 Li2 Si 124.775(18) 26_554 .
Li1 Li2 Si 60.08(2) 36_554 .
Li1 Li2 Si 54.95(2) 9 .
Li1 Li2 Si 158.015(19) 23_545 .
Li1 Li2 Si 98.385(18) 46_454 .
Si Li2 Si 103.425(6) 26_554 .
Li1 Li2 Si 55.02(2) 39_454 39_454
Li1 Li2 Si 57.57(2) . 39_454
Li1 Li2 Si 124.776(18) 16_545 39_454
Li1 Li2 Si 122.626(18) 26_554 39_454
Li1 Li2 Si 98.385(18) 36_554 39_454
Li1 Li2 Si 158.014(19) 9 39_454
Li1 Li2 Si 60.08(2) 23_545 39_454
Li1 Li2 Si 54.95(2) 46_454 39_454
Si Li2 Si 112.576(3) 26_554 39_454
Si Li2 Si 112.576(3) . 39_454
Li1 Li2 Si 124.776(18) 39_454 16_545
Li1 Li2 Si 122.625(18) . 16_545
Li1 Li2 Si 55.02(2) 16_545 16_545
Li1 Li2 Si 57.57(2) 26_554 16_545
Li1 Li2 Si 158.014(19) 36_554 16_545
Li1 Li2 Si 98.385(18) 9 16_545
Li1 Li2 Si 54.95(2) 23_545 16_545
Li1 Li2 Si 60.08(2) 46_454 16_545
Si Li2 Si 112.577(3) 26_554 16_545
Si Li2 Si 112.576(3) . 16_545
Si Li2 Si 103.426(6) 39_454 16_545

loop_
_geom_bond_atom_site_label_1
_geom_bond_atom_site_label_2
_geom_bond_distance
_geom_bond_site_symmetry_2
Si Li1 2.6157(19) 9
Si Li1 2.6158(19) .
Si Li1 2.6158(19) 5
Si Li1 2.7264(19) 20_455
Si Li1 2.7264(19) 24_554
Si Li1 2.7264(19) 16_545
Si Li1 2.838(2) 28_455
Si Li1 2.838(2) 32_545
Si Li1 2.838(2) 36_554
Si Li2 2.8857(18) 5
Si Li2 2.8858(18) 9
Si Li2 2.8858(18) .
Li1 Li1 2.675(2) 7_564
Li1 Li1 2.675(2) 10_655
Li1 Si 2.7264(19) 39_454
Li1 Li2 2.773(2) .
Li1 Li2 2.780(2) 5
Li1 Li1 2.781(3) 28_455
Li1 Si 2.838(2) 28_455
Li1 Li1 3.058(2) 24_554
Li1 Li1 3.058(2) 46_454
Li1 Li1 3.266(2) 36_554
Li1 Li1 3.266(2) 30_455
Li2 Li1 2.773(2) 39_454
Li2 Li1 2.773(2) 16_545
Li2 Li1 2.773(2) 26_554
Li2 Li1 2.780(2) 36_554
Li2 Li1 2.780(2) 9
Li2 Li1 2.780(2) 23_545
Li2 Li1 2.780(2) 46_454
Li2 Si 2.8857(18) 26_554
Li2 Si 2.8858(18) 39_454
Li2 Si 2.8858(18) 16_545
